data_4034953
loop_
_publ_author_name
'Yuan, Yao'
'Dong, Wuheng'
'Gao, Xiaoshuang'
'Gao, Huang'
'Xie, Xiaomin'
'Zhang, Zhaoguo'

_publ_section_title
;
 Visible-Light-Induced Radical Cascade Cyclization: Synthesis of the ABCD
 Ring Cores of Camptothecins.
;
_journal_issue 5
_journal_name_full 'The Journal of organic chemistry'
_journal_page_first 2840
_journal_page_last 2846
_journal_paper_doi 10.1021/acs.joc.7b03283
_journal_volume 83
_journal_year 2018
_chemical_formula_moiety 'C18 H16 N2 O2, C H Cl3, H2 O'
_chemical_formula_sum 'C19 H19 Cl3 N2 O3'
_chemical_formula_weight 429.71
_space_group_crystal_system triclinic
_space_group_IT_number 2
_space_group_name_Hall '-P 1'
_space_group_name_H-M_alt 'P -1'
_atom_sites_solution_hydrogens mixed
_audit_creation_method SHELXL-2014/7
_cell_angle_alpha 78.609(2)
_cell_angle_beta 87.494(2)
_cell_angle_gamma 76.577(2)
_cell_formula_units_Z 2
_cell_length_a 8.3599(4)
_cell_length_b 9.3828(4)
_cell_length_c 12.7708(6)
_cell_measurement_reflns_used 9876
_cell_measurement_temperature 173(2)
_cell_measurement_theta_max 66.70
_cell_measurement_theta_min 3.53
_cell_volume 955.17(8)
_computing_cell_refinement 'Bruker SAINT'
_computing_data_collection 'Bruker APEX2'
_computing_data_reduction 'Bruker SAINT'
_computing_molecular_graphics 'Bruker SHELXTL'
_computing_publication_material 'Bruker SHELXTL'
_computing_structure_refinement 'SHELXL-2014 (Sheldrick, 2014)'
_computing_structure_solution 'SHELXS-97 (Sheldrick 2008)'
_diffrn_ambient_temperature 173(2)
_diffrn_measured_fraction_theta_full 0.995
_diffrn_measured_fraction_theta_max 0.995
_diffrn_measurement_device_type 'CCD area detector'
_diffrn_measurement_method 'phi and omega scans'
_diffrn_radiation_type CuK\a
_diffrn_radiation_wavelength 1.54178
_diffrn_reflns_av_R_equivalents 0.0246
_diffrn_reflns_av_unetI/netI 0.0162
_diffrn_reflns_Laue_measured_fraction_full 0.995
_diffrn_reflns_Laue_measured_fraction_max 0.995
_diffrn_reflns_limit_h_max 9
_diffrn_reflns_limit_h_min -9
_diffrn_reflns_limit_k_max 11
_diffrn_reflns_limit_k_min -11
_diffrn_reflns_limit_l_max 15
_diffrn_reflns_limit_l_min -15
_diffrn_reflns_number 18134
_diffrn_reflns_point_group_measured_fraction_full 0.995
_diffrn_reflns_point_group_measured_fraction_max 0.995
_diffrn_reflns_theta_full 66.693
_diffrn_reflns_theta_max 66.693
_diffrn_reflns_theta_min 3.530
_diffrn_source 'sealed tube'
_exptl_absorpt_coefficient_mu 4.543
_exptl_absorpt_correction_type none
_exptl_crystal_colour colorless
_exptl_crystal_density_diffrn 1.494
_exptl_crystal_description block
_exptl_crystal_F_000 741
_exptl_crystal_size_max 0.05
_exptl_crystal_size_mid 0.04
_exptl_crystal_size_min 0.03
_refine_diff_density_max 0.715
_refine_diff_density_min -0.596
_refine_diff_density_rms 0.051
_refine_ls_extinction_method none
_refine_ls_goodness_of_fit_ref 1.035
_refine_ls_hydrogen_treatment mixed
_refine_ls_matrix_type full
_refine_ls_number_parameters 254
_refine_ls_number_reflns 3361
_refine_ls_number_restraints 0
_refine_ls_restrained_S_all 1.035
_refine_ls_R_factor_all 0.0413
_refine_ls_R_factor_gt 0.0391
_refine_ls_shift/su_max 0.000
_refine_ls_shift/su_mean 0.000
_refine_ls_structure_factor_coef Fsqd
_refine_ls_weighting_details 'w=1/[\s^2^(Fo^2^)+(0.0542P)^2^+0.6969P] where P=(Fo^2^+2Fc^2^)/3'
_refine_ls_weighting_scheme calc
_refine_ls_wR_factor_gt 0.1035
_refine_ls_wR_factor_ref 0.1054
_reflns_Friedel_coverage 0.000
_reflns_number_gt 3141
_reflns_number_total 3361
_reflns_threshold_expression 'I > 2\s(I)'
_cod_data_source_file jo7b03283_si_002.cif
_cod_data_source_block a
_cod_database_code 4034953
_shelx_shelxl_version_number 2014/7
_shelx_space_group_comment
;
The symmetry employed for this shelxl refinement is uniquely defined
by the following loop, which should always be used as a source of
symmetry information in preference to the above space-group names.
They are only intended as comments.
;

loop_
_space_group_symop_operation_xyz
'x, y, z'
'-x, -y, -z'

loop_
_atom_site_label
_atom_site_type_symbol
_atom_site_fract_x
_atom_site_fract_y
_atom_site_fract_z
_atom_site_U_iso_or_equiv
_atom_site_adp_type
_atom_site_occupancy
_atom_site_site_symmetry_order
_atom_site_calc_flag
_atom_site_refinement_flags_posn
_atom_site_refinement_flags_adp
Cl1 Cl 0.78480(7) 0.64163(6) 0.02338(5) 0.04844(17) Uani 1 1 d . .
O1 O 0.51785(18) -0.38554(15) 0.84533(12) 0.0382(3) Uani 1 1 d . .
N1 N 0.80595(18) -0.12229(16) 0.48421(12) 0.0267(3) Uani 1 1 d . .
C1 C 0.5775(2) -0.3068(2) 0.75659(16) 0.0307(4) Uani 1 1 d . .
Cl2 Cl 1.07458(7) 0.71482(8) 0.08865(5) 0.0584(2) Uani 1 1 d . .
O2 O 0.80951(18) 0.50118(15) 0.32000(12) 0.0376(3) Uani 1 1 d . .
N2 N 0.81199(19) 0.25555(17) 0.37827(12) 0.0269(3) Uani 1 1 d . .
C2 C 0.6772(2) -0.3979(2) 0.69119(16) 0.0329(4) Uani 1 1 d . .
H2 H 0.6949 -0.5035 0.7102 0.039 Uiso 1 1 calc R U
Cl3 Cl 0.76307(11) 0.93080(7) 0.07376(6) 0.0723(2) Uani 1 1 d . .
C3 C 0.7475(2) -0.3346(2) 0.60151(16) 0.0307(4) Uani 1 1 d . .
H3 H 0.8120 -0.3964 0.5574 0.037 Uiso 1 1 calc R U
C4 C 0.7255(2) -0.1771(2) 0.57293(15) 0.0268(4) Uani 1 1 d . .
C5 C 0.6237(2) -0.0843(2) 0.63791(14) 0.0261(4) Uani 1 1 d . .
C6 C 0.5490(2) -0.1538(2) 0.72992(15) 0.0291(4) Uani 1 1 d . .
H6 H 0.4791 -0.0943 0.7732 0.035 Uiso 1 1 calc R U
C7 C 0.6038(2) 0.0746(2) 0.60884(14) 0.0264(4) Uani 1 1 d . .
C8 C 0.6895(2) 0.1252(2) 0.52059(14) 0.0264(4) Uani 1 1 d . .
C9 C 0.7860(2) 0.0239(2) 0.46190(14) 0.0257(4) Uani 1 1 d . .
C10 C 0.8623(2) 0.1064(2) 0.37220(15) 0.0266(4) Uani 1 1 d . .
C11 C 0.9650(2) 0.0612(2) 0.29365(15) 0.0291(4) Uani 1 1 d . .
H11 H 0.9991 -0.0412 0.2890 0.035 Uiso 1 1 calc R U
C12 C 1.0187(2) 0.1729(2) 0.21927(15) 0.0319(4) Uani 1 1 d . .
H12 H 1.0909 0.1450 0.1635 0.038 Uiso 1 1 calc R U
C13 C 0.9694(2) 0.3202(2) 0.22556(16) 0.0328(4) Uani 1 1 d . .
H13 H 1.0083 0.3921 0.1740 0.039 Uiso 1 1 calc R U
C14 C 0.8603(2) 0.3695(2) 0.30791(15) 0.0303(4) Uani 1 1 d . .
C15 C 0.7028(2) 0.2813(2) 0.47014(15) 0.0285(4) Uani 1 1 d . .
H15A H 0.5940 0.3455 0.4464 0.034 Uiso 1 1 calc R U
H15B H 0.7522 0.3275 0.5200 0.034 Uiso 1 1 calc R U
C16 C 0.5010(2) 0.1808(2) 0.67341(15) 0.0311(4) Uani 1 1 d . .
H16A H 0.4016 0.1444 0.6995 0.037 Uiso 1 1 calc R U
H16B H 0.4648 0.2802 0.6270 0.037 Uiso 1 1 calc R U
C17 C 0.5963(3) 0.1957(2) 0.76895(17) 0.0400(5) Uani 1 1 d . .
H17A H 0.6215 0.0999 0.8192 0.060 Uiso 1 1 calc R U
H17B H 0.5294 0.2723 0.8048 0.060 Uiso 1 1 calc R U
H17C H 0.6990 0.2244 0.7439 0.060 Uiso 1 1 calc R U
C18 C 0.4061(3) -0.3025(2) 0.91076(18) 0.0402(5) Uani 1 1 d . .
H18A H 0.4597 -0.2338 0.9370 0.060 Uiso 1 1 calc R U
H18B H 0.3730 -0.3712 0.9715 0.060 Uiso 1 1 calc R U
H18C H 0.3087 -0.2453 0.8688 0.060 Uiso 1 1 calc R U
C19 C 0.8606(3) 0.7409(2) 0.10511(16) 0.0375(5) Uani 1 1 d . .
H19 H 0.8369 0.7010 0.1813 0.045 Uiso 1 1 calc R U
O1W O -0.0168(2) 0.31885(19) 0.63666(14) 0.0429(4) Uani 1 1 d . .
H2W H 0.045(4) 0.263(3) 0.602(2) 0.055(8) Uiso 1 1 d . .
H1W H 0.037(4) 0.375(3) 0.646(2) 0.052(8) Uiso 1 1 d . .

loop_
_atom_site_aniso_label
_atom_site_aniso_U_11
_atom_site_aniso_U_22
_atom_site_aniso_U_33
_atom_site_aniso_U_23
_atom_site_aniso_U_13
_atom_site_aniso_U_12
Cl1 0.0509(3) 0.0475(3) 0.0507(3) -0.0107(2) -0.0043(2) -0.0170(2)
O1 0.0418(8) 0.0295(7) 0.0427(8) -0.0044(6) 0.0102(6) -0.0109(6)
N1 0.0280(8) 0.0241(8) 0.0283(8) -0.0074(6) -0.0024(6) -0.0041(6)
C1 0.0293(9) 0.0297(10) 0.0336(10) -0.0046(8) -0.0010(8) -0.0091(8)
Cl2 0.0447(3) 0.0873(5) 0.0493(3) -0.0156(3) 0.0028(3) -0.0259(3)
O2 0.0446(8) 0.0248(7) 0.0430(8) -0.0062(6) 0.0023(6) -0.0076(6)
N2 0.0294(8) 0.0224(7) 0.0284(8) -0.0059(6) -0.0017(6) -0.0036(6)
C2 0.0355(10) 0.0228(9) 0.0405(11) -0.0054(8) -0.0026(8) -0.0071(8)
Cl3 0.1045(6) 0.0339(3) 0.0684(4) -0.0108(3) 0.0205(4) 0.0010(3)
C3 0.0322(10) 0.0247(9) 0.0356(10) -0.0092(8) -0.0010(8) -0.0044(7)
C4 0.0269(9) 0.0245(9) 0.0295(9) -0.0073(7) -0.0038(7) -0.0046(7)
C5 0.0245(9) 0.0249(9) 0.0291(9) -0.0066(7) -0.0042(7) -0.0041(7)
C6 0.0272(9) 0.0289(10) 0.0320(10) -0.0087(8) -0.0006(7) -0.0054(7)
C7 0.0254(9) 0.0251(9) 0.0288(9) -0.0083(7) -0.0045(7) -0.0026(7)
C8 0.0261(9) 0.0241(9) 0.0286(9) -0.0073(7) -0.0050(7) -0.0023(7)
C9 0.0260(9) 0.0245(9) 0.0270(9) -0.0067(7) -0.0048(7) -0.0040(7)
C10 0.0266(9) 0.0248(9) 0.0286(9) -0.0064(7) -0.0057(7) -0.0040(7)
C11 0.0306(9) 0.0258(9) 0.0302(10) -0.0075(7) -0.0028(7) -0.0029(7)
C12 0.0306(10) 0.0343(10) 0.0291(10) -0.0061(8) -0.0006(7) -0.0043(8)
C13 0.0342(10) 0.0314(10) 0.0318(10) -0.0018(8) -0.0010(8) -0.0088(8)
C14 0.0320(10) 0.0262(10) 0.0326(10) -0.0033(7) -0.0055(8) -0.0073(8)
C15 0.0313(9) 0.0232(9) 0.0298(9) -0.0061(7) 0.0001(7) -0.0028(7)
C16 0.0337(10) 0.0245(9) 0.0334(10) -0.0075(8) 0.0033(8) -0.0024(7)
C17 0.0484(12) 0.0379(11) 0.0385(11) -0.0178(9) 0.0040(9) -0.0114(9)
C18 0.0369(11) 0.0381(11) 0.0438(12) -0.0049(9) 0.0084(9) -0.0088(9)
C19 0.0444(12) 0.0355(11) 0.0314(10) -0.0063(8) 0.0056(9) -0.0075(9)
O1W 0.0451(9) 0.0345(8) 0.0537(10) -0.0218(7) 0.0117(7) -0.0096(7)

loop_
_atom_type_symbol
_atom_type_description
_atom_type_scat_dispersion_real
_atom_type_scat_dispersion_imag
_atom_type_scat_source
C C 0.0181 0.0091 'International Tables Vol C Tables 4.2.6.8 and 6.1.1.4'
H H 0.0000 0.0000 'International Tables Vol C Tables 4.2.6.8 and 6.1.1.4'
Cl Cl 0.3639 0.7018 'International Tables Vol C Tables 4.2.6.8 and 6.1.1.4'
N N 0.0311 0.0180 'International Tables Vol C Tables 4.2.6.8 and 6.1.1.4'
O O 0.0492 0.0322 'International Tables Vol C Tables 4.2.6.8 and 6.1.1.4'

loop_
_geom_angle_atom_site_label_1
_geom_angle_atom_site_label_2
_geom_angle_atom_site_label_3
_geom_angle
C1 O1 C18 117.36(15)
C9 N1 C4 115.51(15)
O1 C1 C6 125.31(18)
O1 C1 C2 113.87(16)
C6 C1 C2 120.81(18)
C14 N2 C10 124.16(16)
C14 N2 C15 122.88(15)
C10 N2 C15 112.96(15)
C3 C2 C1 120.22(17)
C3 C2 H2 119.9
C1 C2 H2 119.9
C2 C3 C4 120.75(18)
C2 C3 H3 119.6
C4 C3 H3 119.6
N1 C4 C3 117.29(16)
N1 C4 C5 123.32(16)
C3 C4 C5 119.39(17)
C6 C5 C4 118.46(16)
C6 C5 C7 122.65(17)
C4 C5 C7 118.88(17)
C1 C6 C5 120.33(17)
C1 C6 H6 119.8
C5 C6 H6 119.8
C8 C7 C5 116.10(16)
C8 C7 C16 121.32(16)
C5 C7 C16 122.53(16)
C7 C8 C9 120.39(16)
C7 C8 C15 130.58(16)
C9 C8 C15 109.03(16)
N1 C9 C8 125.78(17)
N1 C9 C10 124.93(16)
C8 C9 C10 109.29(15)
C11 C10 N2 121.27(17)
C11 C10 C9 132.12(17)
N2 C10 C9 106.60(15)
C10 C11 C12 117.15(17)
C10 C11 H11 121.4
C12 C11 H11 121.4
C13 C12 C11 121.52(18)
C13 C12 H12 119.2
C11 C12 H12 119.2
C12 C13 C14 121.90(18)
C12 C13 H13 119.1
C14 C13 H13 119.1
O2 C14 N2 119.74(18)
O2 C14 C13 126.25(18)
N2 C14 C13 114.00(16)
N2 C15 C8 102.11(14)
N2 C15 H15A 111.3
C8 C15 H15A 111.3
N2 C15 H15B 111.3
C8 C15 H15B 111.3
H15A C15 H15B 109.2
C7 C16 C17 111.94(16)
C7 C16 H16A 109.2
C17 C16 H16A 109.2
C7 C16 H16B 109.2
C17 C16 H16B 109.2
H16A C16 H16B 107.9
C16 C17 H17A 109.5
C16 C17 H17B 109.5
H17A C17 H17B 109.5
C16 C17 H17C 109.5
H17A C17 H17C 109.5
H17B C17 H17C 109.5
O1 C18 H18A 109.5
O1 C18 H18B 109.5
H18A C18 H18B 109.5
O1 C18 H18C 109.5
H18A C18 H18C 109.5
H18B C18 H18C 109.5
Cl1 C19 Cl3 110.10(12)
Cl1 C19 Cl2 109.42(11)
Cl3 C19 Cl2 110.96(12)
Cl1 C19 H19 108.8
Cl3 C19 H19 108.8
Cl2 C19 H19 108.8
H2W O1W H1W 104(3)

loop_
_geom_bond_atom_site_label_1
_geom_bond_atom_site_label_2
_geom_bond_distance
Cl1 C19 1.753(2)
O1 C1 1.367(2)
O1 C18 1.425(3)
N1 C9 1.317(2)
N1 C4 1.366(2)
C1 C6 1.374(3)
C1 C2 1.419(3)
Cl2 C19 1.757(2)
O2 C14 1.247(2)
N2 C14 1.380(2)
N2 C10 1.381(2)
N2 C15 1.478(2)
C2 C3 1.358(3)
C2 H2 0.9500
Cl3 C19 1.753(2)
C3 C4 1.421(3)
C3 H3 0.9500
C4 C5 1.432(3)
C5 C6 1.421(3)
C5 C7 1.435(3)
C6 H6 0.9500
C7 C8 1.373(3)
C7 C16 1.509(2)
C8 C9 1.410(2)
C8 C15 1.506(3)
C9 C10 1.461(3)
C10 C11 1.359(3)
C11 C12 1.411(3)
C11 H11 0.9500
C12 C13 1.365(3)
C12 H12 0.9500
C13 C14 1.437(3)
C13 H13 0.9500
C15 H15A 0.9900
C15 H15B 0.9900
C16 C17 1.532(3)
C16 H16A 0.9900
C16 H16B 0.9900
C17 H17A 0.9800
C17 H17B 0.9800
C17 H17C 0.9800
C18 H18A 0.9800
C18 H18B 0.9800
C18 H18C 0.9800
C19 H19 1.0000
O1W H2W 0.82(3)
O1W H1W 0.80(3)
